data_7115175
loop_
_publ_author_name
'Liu, Qin-De'
'Li, Jun-Ran'
'Gao, Song'
'Ma, Bao-Qing'
'Zhou, Qing-Zhong'
'Liu, Hui'
'Yu, Kai-Bei'

_publ_section_title
;
 Anion controlled 2D assembly of a La--Cu cation array and its unusual
 magnetic properties
;
_journal_issue 17
_journal_name_full 'Chemical Communications'
_journal_page_first 1685
_journal_paper_doi 10.1039/b003293j
_journal_year 2000
_chemical_formula_sum 'C6 H20 Cl2 Cu La N O17'
_chemical_formula_weight 651.58
_chemical_name_systematic
; 
 ? 
;
_space_group_IT_number 29
_symmetry_cell_setting orthorhombic
_symmetry_space_group_name_Hall 'P 2c -2ac'
_symmetry_space_group_name_H-M 'P c a 21'
_atom_sites_solution_hydrogens geom
_atom_sites_solution_primary direct
_atom_sites_solution_secondary difmap
_audit_creation_method SHELXL-97
_cell_angle_alpha 90.00
_cell_angle_beta 90.00
_cell_angle_gamma 90.00
_cell_formula_units_Z 4
_cell_length_a 15.975(2)
_cell_length_b 9.2980(10)
_cell_length_c 12.726(2)
_cell_measurement_reflns_used 26
_cell_measurement_temperature 291(2)
_cell_measurement_theta_max 16.40
_cell_measurement_theta_min 3.01
_cell_volume 1890.3(4)
_computing_cell_refinement 'Siemens XSCANS'
_computing_data_collection 'Siemens XSCANS'
_computing_data_reduction 'Siemens SHELXTL'
_computing_molecular_graphics 'Siemens SHELXTL'
_computing_publication_material 'Siemens SHELXTL'
_computing_structure_refinement 'SHELXL-97 (Sheldrick, 1997)'
_computing_structure_solution 'SHELXS-97 (Sheldrick, 1990)'
_diffrn_ambient_temperature 291(2)
_diffrn_measured_fraction_theta_full 1.000
_diffrn_measured_fraction_theta_max 1.000
_diffrn_measurement_device_type 'Siemens P4'
_diffrn_measurement_method '\w scans'
_diffrn_radiation_monochromator graphite
_diffrn_radiation_source 'normal-focus sealed tube'
_diffrn_radiation_type MoK\a
_diffrn_radiation_wavelength 0.71073
_diffrn_reflns_av_R_equivalents 0.0210
_diffrn_reflns_av_sigmaI/netI 0.0230
_diffrn_reflns_limit_h_max 20
_diffrn_reflns_limit_h_min -1
_diffrn_reflns_limit_k_max 11
_diffrn_reflns_limit_k_min 0
_diffrn_reflns_limit_l_max 16
_diffrn_reflns_limit_l_min 0
_diffrn_reflns_number 2630
_diffrn_reflns_theta_full 27.00
_diffrn_reflns_theta_max 27.00
_diffrn_reflns_theta_min 2.19
_diffrn_standards_decay_% 3.57
_diffrn_standards_interval_count 97
_diffrn_standards_number 3
_exptl_absorpt_coefficient_mu 3.722
_exptl_absorpt_correction_T_max 0.5158
_exptl_absorpt_correction_T_min 0.3149
_exptl_absorpt_correction_type empirical
_exptl_crystal_colour blue
_exptl_crystal_density_diffrn 2.290
_exptl_crystal_density_method 'not measured'
_exptl_crystal_description block
_exptl_crystal_F_000 1276
_exptl_crystal_size_max 0.48
_exptl_crystal_size_mid 0.38
_exptl_crystal_size_min 0.22
_refine_diff_density_max 0.637
_refine_diff_density_min -1.170
_refine_diff_density_rms 0.115
_refine_ls_abs_structure_details 'Flack H D (1983), Acta Cryst. A39, 876-881'
_refine_ls_abs_structure_Flack 0.02(2)
_refine_ls_extinction_coef 0.0019(3)
_refine_ls_extinction_expression Fc^*^=kFc[1+0.001xFc^2^\l^3^/sin(2\q)]^-1/4^
_refine_ls_extinction_method SHELXL
_refine_ls_goodness_of_fit_ref 1.040
_refine_ls_hydrogen_treatment mixed
_refine_ls_matrix_type full
_refine_ls_number_parameters 275
_refine_ls_number_reflns 2165
_refine_ls_number_restraints 16
_refine_ls_restrained_S_all 1.036
_refine_ls_R_factor_all 0.0310
_refine_ls_R_factor_gt 0.0273
_refine_ls_shift/su_max 0.001
_refine_ls_shift/su_mean 0.000
_refine_ls_structure_factor_coef Fsqd
_refine_ls_weighting_details 'calc w=1/[\s^2^(Fo^2^)+(0.0490P)^2^+0.0000P] where P=(Fo^2^+2Fc^2^)/3'
_refine_ls_weighting_scheme calc
_refine_ls_wR_factor_gt 0.0698
_refine_ls_wR_factor_ref 0.0711
_reflns_number_gt 1948
_reflns_number_total 2165
_reflns_threshold_expression >2sigma(I)
_cod_data_source_file b003293j.txt
_cod_data_source_block y768
_cod_depositor_comments
;
The following automatic conversions were performed:

'_symmetry_cell_setting' value 'Orthorhombic' changed to
'orthorhombic' according to
/usr/data/users/saulius/automatic-downloads/retrospective/RSC/lib/dictionaries/cif_core.dic
dictionary named 'cif_core.dic' version 2.4.2 from 2011-04-26.

Automatic conversion script
Id: cif_fix_values 2281 2013-09-26 08:29:07Z andrius 
;
_cod_original_sg_symbol_H-M Pca2(1)
_cod_database_code 7115175

loop_
_symmetry_equiv_pos_as_xyz
'x, y, z'
'-x, -y, z+1/2'
'x+1/2, -y, z'
'-x+1/2, y, z+1/2'

loop_
_atom_site_label
_atom_site_type_symbol
_atom_site_fract_x
_atom_site_fract_y
_atom_site_fract_z
_atom_site_U_iso_or_equiv
_atom_site_adp_type
_atom_site_occupancy
_atom_site_symmetry_multiplicity
_atom_site_calc_flag
_atom_site_refinement_flags
La La 0.25360(2) 0.67427(3) 0.49479(6) 0.01762(12) Uani 1 1 d D
Cu Cu 0.42902(5) 1.16703(8) 0.75880(7) 0.0207(2) Uani 1 1 d .
Cl1 Cl 0.44586(12) 1.1540(2) 0.93155(14) 0.0308(4) Uani 1 1 d .
Cl2 Cl 0.1033(2) 1.1711(3) 0.72294(19) 0.0546(7) Uani 1 1 d .
O1 O 0.3494(3) 1.0059(5) 0.7485(4) 0.0288(9) Uani 1 1 d .
O2 O 0.3123(4) 0.8357(6) 0.6380(5) 0.0379(14) Uani 1 1 d .
O3 O 0.3606(3) 1.3750(6) 0.7538(5) 0.0428(13) Uani 1 1 d .
O4 O 0.2882(3) 1.5045(5) 0.6410(4) 0.0283(11) Uani 1 1 d .
O5 O 0.5398(3) 1.2567(6) 0.7313(4) 0.0346(12) Uani 1 1 d .
O6 O 0.6271(4) 1.3080(7) 0.6051(5) 0.0443(16) Uani 1 1 d .
O7 O 0.3279(4) 0.8277(7) 0.3579(5) 0.0462(16) Uani 1 1 d D
O8 O 0.1972(4) 0.9329(7) 0.4762(7) 0.0571(19) Uani 1 1 d D
O9 O 0.4149(4) 0.6289(8) 0.5142(7) 0.058(2) Uani 1 1 d D
O10 O 0.1515(4) 0.6887(7) 0.3395(5) 0.0515(17) Uani 1 1 d .
O11 O 0.1713(4) 0.4391(7) 0.4718(5) 0.0550(18) Uani 1 1 d .
O12 O 0.3137(4) 0.5190(8) 0.3422(6) 0.0563(18) Uani 1 1 d .
O13 O 0.1250(9) 1.1834(13) 0.8301(7) 0.130(5) Uani 1 1 d .
O14 O 0.1403(10) 1.0525(11) 0.6748(9) 0.141(5) Uani 1 1 d .
O15 O 0.0184(7) 1.1638(17) 0.7124(12) 0.170(7) Uani 1 1 d .
O16 O 0.1336(8) 1.2935(11) 0.6720(7) 0.110(4) Uani 1 1 d .
O17W O 0.4927(8) 0.4637(14) 0.3398(11) 0.141(5) Uani 1 1 d .
N N 0.4124(3) 1.1819(6) 0.6026(4) 0.0210(11) Uani 1 1 d .
C1 C 0.3899(5) 1.0346(7) 0.5703(6) 0.0297(15) Uani 1 1 d .
H1A H 0.4402 0.9826 0.5509 0.036 Uiso 1 1 calc R
H1B H 0.3538 1.0388 0.5090 0.036 Uiso 1 1 calc R
C2 C 0.3463(4) 0.9564(7) 0.6561(6) 0.0272(15) Uani 1 1 d .
C3 C 0.3419(5) 1.2838(9) 0.5813(6) 0.0338(17) Uani 1 1 d .
H3A H 0.2904 1.2293 0.5752 0.041 Uiso 1 1 calc R
H3B H 0.3518 1.3309 0.5144 0.041 Uiso 1 1 calc R
C4 C 0.3306(4) 1.3981(7) 0.6654(5) 0.0209(13) Uani 1 1 d .
C5 C 0.4920(5) 1.2359(10) 0.5548(6) 0.0387(19) Uani 1 1 d .
H5A H 0.4803 1.3227 0.5152 0.046 Uiso 1 1 calc R
H5B H 0.5132 1.1643 0.5061 0.046 Uiso 1 1 calc R
C6 C 0.5581(4) 1.2678(7) 0.6352(6) 0.0262(14) Uani 1 1 d .
H7A H 0.354(6) 0.780(3) 0.315(6) 0.104 Uiso 1 1 d D
H7B H 0.301(3) 0.892(7) 0.335(6) 0.100 Uiso 1 1 d D
H8A H 0.181(5) 0.963(3) 0.533(2) 0.03(3) Uiso 1 1 d D
H8B H 0.161(5) 0.936(3) 0.431(5) 0.104 Uiso 1 1 d D
H9A H 0.4287(11) 0.667(7) 0.570(3) 0.06(4) Uiso 1 1 d D
H9B H 0.4369(8) 0.670(6) 0.464(3) 0.03(3) Uiso 1 1 d D

loop_
_atom_site_aniso_label
_atom_site_aniso_U_11
_atom_site_aniso_U_22
_atom_site_aniso_U_33
_atom_site_aniso_U_23
_atom_site_aniso_U_13
_atom_site_aniso_U_12
La 0.01736(17) 0.01922(16) 0.01630(16) 0.0006(3) 0.00111(16) 0.00112(16)
Cu 0.0195(4) 0.0241(4) 0.0184(5) 0.0030(4) -0.0013(4) -0.0029(3)
Cl1 0.0315(9) 0.0394(10) 0.0215(8) 0.0056(7) -0.0050(7) -0.0074(8)
Cl2 0.0769(17) 0.0530(14) 0.0338(13) 0.0009(10) 0.0019(12) -0.0240(12)
O1 0.032(2) 0.030(2) 0.024(2) 0.001(3) -0.004(3) -0.0107(19)
O2 0.050(3) 0.025(3) 0.039(3) -0.003(3) -0.008(3) -0.008(3)
O3 0.060(3) 0.044(3) 0.024(2) -0.006(3) -0.009(3) 0.031(3)
O4 0.033(2) 0.024(2) 0.028(3) 0.004(2) 0.002(2) 0.011(2)
O5 0.023(2) 0.048(3) 0.033(3) 0.001(2) 0.001(2) -0.012(2)
O6 0.025(3) 0.059(4) 0.049(4) 0.002(3) 0.015(3) -0.011(3)
O7 0.055(4) 0.047(4) 0.036(4) 0.011(3) 0.017(3) -0.002(3)
O8 0.051(4) 0.047(3) 0.073(6) 0.013(4) -0.006(4) 0.016(3)
O9 0.029(3) 0.057(4) 0.087(8) 0.012(4) 0.012(3) -0.009(3)
O10 0.053(4) 0.061(4) 0.040(4) 0.016(3) -0.020(3) -0.008(3)
O11 0.077(4) 0.045(3) 0.043(4) 0.002(3) -0.017(3) -0.028(3)
O12 0.051(4) 0.067(5) 0.050(4) -0.021(4) 0.009(3) 0.004(3)
O13 0.184(12) 0.171(13) 0.035(5) 0.002(5) -0.005(6) -0.043(10)
O14 0.247(15) 0.089(8) 0.088(7) -0.022(6) -0.038(9) 0.065(9)
O15 0.076(7) 0.30(2) 0.130(11) -0.065(11) 0.027(7) -0.093(9)
O16 0.170(11) 0.103(7) 0.059(6) 0.014(5) -0.006(6) -0.078(8)
O17W 0.159(11) 0.128(9) 0.135(12) 0.056(9) -0.019(9) -0.035(9)
N 0.016(2) 0.023(3) 0.024(3) 0.003(2) 0.002(2) 0.002(2)
C1 0.042(4) 0.024(3) 0.024(3) -0.003(3) 0.002(3) -0.001(3)
C2 0.029(3) 0.023(3) 0.029(4) -0.001(3) -0.005(3) 0.005(3)
C3 0.037(4) 0.034(4) 0.031(4) -0.003(3) -0.006(3) 0.010(3)
C4 0.020(3) 0.021(3) 0.021(3) 0.004(3) 0.001(3) 0.003(3)
C5 0.030(4) 0.057(5) 0.029(4) 0.000(4) 0.009(4) -0.009(4)
C6 0.021(3) 0.024(3) 0.033(4) 0.002(3) 0.003(3) -0.002(3)

loop_
_atom_type_symbol
_atom_type_description
_atom_type_scat_dispersion_real
_atom_type_scat_dispersion_imag
_atom_type_scat_source
C C 0.0033 0.0016 'International Tables Vol C Tables 4.2.6.8 and 6.1.1.4'
H H 0.0000 0.0000 'International Tables Vol C Tables 4.2.6.8 and 6.1.1.4'
N N 0.0061 0.0033 'International Tables Vol C Tables 4.2.6.8 and 6.1.1.4'
O O 0.0106 0.0060 'International Tables Vol C Tables 4.2.6.8 and 6.1.1.4'
Cl Cl 0.1484 0.1585 'International Tables Vol C Tables 4.2.6.8 and 6.1.1.4'
Cu Cu 0.3201 1.2651 'International Tables Vol C Tables 4.2.6.8 and 6.1.1.4'
La La -0.2871 2.4523 'International Tables Vol C Tables 4.2.6.8 and 6.1.1.4'

loop_
_geom_angle_atom_site_label_1
_geom_angle_atom_site_label_2
_geom_angle_atom_site_label_3
_geom_angle
_geom_angle_site_symmetry_1
_geom_angle_site_symmetry_3
O6 La O4 78.47(19) 3_475 1_545
O6 La O2 81.6(2) 3_475 .
O4 La O2 75.97(19) 1_545 .
O6 La O7 137.2(2) 3_475 .
O4 La O7 139.4(2) 1_545 .
O2 La O7 89.29(19) . .
O6 La O10 85.1(2) 3_475 .
O4 La O10 138.28(19) 1_545 .
O2 La O10 139.1(2) . .
O7 La O10 74.9(2) . .
O6 La O11 72.7(2) 3_475 .
O4 La O11 70.17(19) 1_545 .
O2 La O11 140.7(2) . .
O7 La O11 129.6(2) . .
O10 La O11 68.4(2) . .
O6 La O8 72.8(2) 3_475 .
O4 La O8 137.2(2) 1_545 .
O2 La O8 69.1(2) . .
O7 La O8 65.0(2) . .
O10 La O8 70.0(2) . .
O11 La O8 127.2(2) . .
O6 La O12 139.8(2) 3_475 .
O4 La O12 97.08(19) 1_545 .
O2 La O12 136.6(2) . .
O7 La O12 68.2(2) . .
O10 La O12 71.9(2) . .
O11 La O12 68.4(2) . .
O8 La O12 125.3(3) . .
O6 La O9 139.7(2) 3_475 .
O4 La O9 67.1(2) 1_545 .
O2 La O9 70.4(2) . .
O7 La O9 72.3(2) . .
O10 La O9 134.9(3) . .
O11 La O9 112.1(2) . .
O8 La O9 120.1(2) . .
O12 La O9 67.6(2) . .
O1 Cu O5 151.9(2) . .
O1 Cu N 84.3(2) . .
O5 Cu N 85.1(2) . .
O1 Cu Cl1 95.90(17) . .
O5 Cu Cl1 95.13(16) . .
N Cu Cl1 178.97(18) . .
O1 Cu O3 110.0(2) . .
O5 Cu O3 93.9(2) . .
N Cu O3 81.2(2) . .
Cl1 Cu O3 97.80(17) . .
O15 Cl2 O14 109.8(9) . .
O15 Cl2 O16 109.9(9) . .
O14 Cl2 O16 107.1(8) . .
O15 Cl2 O13 110.1(9) . .
O14 Cl2 O13 112.6(8) . .
O16 Cl2 O13 107.3(7) . .
C2 O1 Cu 111.4(5) . .
C2 O2 La 144.2(6) . .
C4 O3 Cu 111.5(4) . .
C4 O4 La 144.3(5) . 1_565
C6 O5 Cu 114.3(5) . .
C6 O6 La 159.3(6) . 3_575
C1 N C5 113.9(6) . .
C1 N C3 110.7(6) . .
C5 N C3 110.7(6) . .
C1 N Cu 104.1(4) . .
C5 N Cu 108.2(4) . .
C3 N Cu 108.8(4) . .
N C1 C2 111.3(6) . .
O1 C2 O2 120.5(7) . .
O1 C2 C1 119.2(6) . .
O2 C2 C1 120.1(7) . .
N C3 C4 113.9(6) . .
O4 C4 O3 125.2(6) . .
O4 C4 C3 116.6(6) . .
O3 C4 C3 118.1(6) . .
N C5 C6 112.8(6) . .
O6 C6 O5 122.4(7) . .
O6 C6 C5 118.7(7) . .
O5 C6 C5 118.8(6) . .

loop_
_geom_bond_atom_site_label_1
_geom_bond_atom_site_label_2
_geom_bond_distance
_geom_bond_site_symmetry_2
La O6 2.466(5) 3_475
La O4 2.501(5) 1_545
La O2 2.541(6) .
La O7 2.545(6) .
La O10 2.566(6) .
La O11 2.568(6) .
La O8 2.579(6) .
La O12 2.604(7) .
La O9 2.622(6) .
Cu O1 1.969(4) .
Cu O5 1.988(5) .
Cu N 2.010(6) .
Cu Cl1 2.218(2) .
Cu O3 2.222(5) .
Cl2 O15 1.364(11) .
Cl2 O14 1.394(11) .
Cl2 O16 1.397(9) .
Cl2 O13 1.411(10) .
O1 C2 1.264(9) .
O2 C2 1.267(8) .
O3 C4 1.242(9) .
O4 C4 1.238(8) .
O4 La 2.501(5) 1_565
O5 C6 1.261(9) .
O6 C6 1.226(8) .
O6 La 2.466(5) 3_575
N C1 1.475(9) .
N C5 1.496(8) .
N C3 1.497(9) .
C1 C2 1.485(10) .
C3 C4 1.519(10) .
C5 C6 1.500(10) .

loop_
_geom_hbond_atom_site_label_D
_geom_hbond_atom_site_label_H
_geom_hbond_atom_site_label_A
_geom_hbond_distance_DH
_geom_hbond_distance_HA
_geom_hbond_distance_DA
_geom_hbond_angle_DHA
_geom_hbond_site_symmetry_A
O7 H7A O5 0.81(2) 2.04(4) 2.772(8) 150(9) 2_674
O8 H8A O14 0.81(2) 2.09(2) 2.907(14) 176(3) .

loop_
_geom_torsion_atom_site_label_1
_geom_torsion_atom_site_label_2
_geom_torsion_atom_site_label_3
_geom_torsion_atom_site_label_4
_geom_torsion
_geom_torsion_site_symmetry_1
O5 Cu O1 C2 -47.3(7) .
N Cu O1 C2 21.1(5) .
Cl1 Cu O1 C2 -159.9(4) .
O3 Cu O1 C2 99.6(5) .
O6 La O2 C2 -122.0(9) 3_475
O4 La O2 C2 157.9(9) 1_545
O7 La O2 C2 16.1(9) .
O10 La O2 C2 -49.6(10) .
O11 La O2 C2 -171.1(8) .
O8 La O2 C2 -47.3(9) .
O12 La O2 C2 72.5(10) .
O9 La O2 C2 87.6(9) .
O1 Cu O3 C4 -69.7(6) .
O5 Cu O3 C4 95.4(5) .
N Cu O3 C4 11.0(5) .
Cl1 Cu O3 C4 -168.9(5) .
O1 Cu O5 C6 59.8(7) .
N Cu O5 C6 -8.4(5) .
Cl1 Cu O5 C6 172.6(5) .
O3 Cu O5 C6 -89.2(5) .
O1 Cu N C1 -27.2(4) .
O5 Cu N C1 126.8(5) .
Cl1 Cu N C1 -130(10) .
O3 Cu N C1 -138.5(5) .
O1 Cu N C5 -148.7(5) .
O5 Cu N C5 5.2(5) .
Cl1 Cu N C5 108(10) .
O3 Cu N C5 100.0(5) .
O1 Cu N C3 90.9(5) .
O5 Cu N C3 -115.1(5) .
Cl1 Cu N C3 -12(10) .
O3 Cu N C3 -20.4(5) .
C5 N C1 C2 147.0(6) .
C3 N C1 C2 -87.4(7) .
Cu N C1 C2 29.3(7) .
Cu O1 C2 O2 165.5(6) .
Cu O1 C2 C1 -8.7(8) .
La O2 C2 O1 164.4(6) .
La O2 C2 C1 -21.4(13) .
N C1 C2 O1 -15.3(9) .
N C1 C2 O2 170.5(6) .
C1 N C3 C4 142.0(7) .
C5 N C3 C4 -90.6(8) .
Cu N C3 C4 28.2(8) .
La O4 C4 O3 147.0(6) 1_565
La O4 C4 C3 -36.6(11) 1_565
Cu O3 C4 O4 178.7(6) .
Cu O3 C4 C3 2.4(8) .
N C3 C4 O4 162.8(6) .
N C3 C4 O3 -20.5(10) .
C1 N C5 C6 -117.5(7) .
C3 N C5 C6 117.0(7) .
Cu N C5 C6 -2.2(8) .
La O6 C6 O5 145.3(13) 3_575
La O6 C6 C5 -37(2) 3_575
Cu O5 C6 O6 -173.0(6) .
Cu O5 C6 C5 9.4(9) .
N C5 C6 O6 177.5(7) .
N C5 C6 O5 -4.8(11) .
